data_7706980
loop_
_publ_author_name
'Campanella, Anthony J.'
'Nguyen, Manh-Thuong'
'Zhang, Jun'
'Ngendahimana, Thacien'
'Antholine, William E.'
'Eaton, Gareth R.'
'Eaton, Sandra S.'
'Glezakou, Vassiliki-Alexandra'
'Zadrozny, Joseph M.'

_publ_section_title
;
 Ligand control of low-frequency electron paramagnetic resonance linewidth
 in Cr(III) complexes.
;
_journal_issue 15
_journal_name_full 'Dalton transactions (Cambridge, England : 2003)'
_journal_page_first 5342
_journal_page_last 5350
_journal_paper_doi 10.1039/d1dt00066g
_journal_volume 50
_journal_year 2021
_chemical_absolute_configuration unk
_chemical_formula_moiety 'C18 H42 Cr N6, 3(Cl), 5(H2 O)'
_chemical_formula_sum 'C18 H52 Cl3 Cr N6 O5'
_chemical_formula_weight 591.01
_chemical_name_systematic Tris((1S,2S)-(+)-1,2-diaminocyclohexane)Chromium(III)ChloridePentahydrate
_space_group_crystal_system hexagonal
_space_group_IT_number 169
_space_group_name_Hall 'P 61'
_space_group_name_H-M_alt 'P 61'
_atom_sites_solution_hydrogens mixed
_audit_creation_date 2021-03-16
_audit_creation_method
;
Olex2 1.3
(compiled 2020.07.31 svn.rc2a77460 for OlexSys, GUI svn.r6145)
;
_audit_update_record
;
2021-03-21 deposited with the CCDC.	2021-03-25 downloaded from the CCDC.
;
_cell_angle_alpha 90
_cell_angle_beta 90
_cell_angle_gamma 120
_cell_formula_units_Z 6
_cell_length_a 12.2492(5)
_cell_length_b 12.2492(5)
_cell_length_c 33.5991(16)
_cell_measurement_reflns_used 9928
_cell_measurement_temperature 100(2)
_cell_measurement_theta_max 31.132
_cell_measurement_theta_min 2.647
_cell_volume 4365.9(3)
_computing_cell_refinement 'SAINT V8.38A (?, 2016)'
_computing_data_collection 'APEX3 (Bruker AXS Inc., 2016)'
_computing_data_reduction 'SAINT V8.38A (?, 2016)'
_computing_molecular_graphics 'Olex2 1.3 (Dolomanov et al., 2009)'
_computing_publication_material 'Olex2 1.3 (Dolomanov et al., 2009)'
_computing_structure_refinement 'SHELXL 2018/3 (Sheldrick, 2015)'
_computing_structure_solution 'XT (Sheldrick, 2015)'
_diffrn_ambient_temperature 99.99
_diffrn_measured_fraction_theta_full 0.999
_diffrn_measured_fraction_theta_max 0.999
_diffrn_measurement_device_type 'Bruker APEX-II CCD'
_diffrn_measurement_method '\f and \w scans'
_diffrn_radiation_type MoK\a
_diffrn_radiation_wavelength 0.71073
_diffrn_reflns_av_R_equivalents 0.0509
_diffrn_reflns_av_unetI/netI 0.0504
_diffrn_reflns_Laue_measured_fraction_full 0.999
_diffrn_reflns_Laue_measured_fraction_max 0.999
_diffrn_reflns_limit_h_max 13
_diffrn_reflns_limit_h_min -14
_diffrn_reflns_limit_k_max 13
_diffrn_reflns_limit_k_min -14
_diffrn_reflns_limit_l_max 39
_diffrn_reflns_limit_l_min -39
_diffrn_reflns_number 19578
_diffrn_reflns_point_group_measured_fraction_full 0.998
_diffrn_reflns_point_group_measured_fraction_max 0.998
_diffrn_reflns_theta_full 25.012
_diffrn_reflns_theta_max 25.012
_diffrn_reflns_theta_min 1.920
_exptl_absorpt_coefficient_mu 0.705
_exptl_absorpt_correction_T_max 0.941
_exptl_absorpt_correction_T_min 0.928
_exptl_absorpt_correction_type multi-scan
_exptl_absorpt_process_details
'SADABS-2016/2 (Bruker,2016/2) was used for absorption correction. wR2(int) was 0.0751 before and 0.0677 after correction. The Ratio of minimum to maximum transmission is 0.8784. The \l/2 correction factor is Not present.'
_exptl_crystal_colour Orange
_exptl_crystal_density_diffrn 1.349
_exptl_crystal_description Octahedron
_exptl_crystal_F_000 1902.0
_exptl_crystal_recrystallization_method 'Re-crystallisation from solvent: Water'
_exptl_crystal_size_max 0.123
_exptl_crystal_size_mid 0.088
_exptl_crystal_size_min 0.086
_refine_diff_density_max 1.836
_refine_diff_density_min -0.651
_refine_diff_density_rms 0.129
_refine_ls_abs_structure_details
;
 Flack x determined using 1965 quotients [(I+)-(I-)]/[(I+)+(I-)]
 (Parsons, Flack and Wagner, Acta Cryst. B69 (2013) 249-259).
;
_refine_ls_abs_structure_Flack 0.031(13)
_refine_ls_extinction_method none
_refine_ls_goodness_of_fit_ref 1.097
_refine_ls_hydrogen_treatment constr
_refine_ls_matrix_type full
_refine_ls_number_parameters 313
_refine_ls_number_reflns 5150
_refine_ls_number_restraints 3
_refine_ls_restrained_S_all 1.097
_refine_ls_R_factor_all 0.0650
_refine_ls_R_factor_gt 0.0560
_refine_ls_shift/su_max 0.000
_refine_ls_shift/su_mean 0.000
_refine_ls_structure_factor_coef Fsqd
_refine_ls_weighting_details 'w=1/[\s^2^(Fo^2^)+(0.0768P)^2^+8.5074P] where P=(Fo^2^+2Fc^2^)/3'
_refine_ls_weighting_scheme calc
_refine_ls_wR_factor_gt 0.1362
_refine_ls_wR_factor_ref 0.1472
_reflns_Friedel_coverage 0.960
_reflns_Friedel_fraction_full 0.996
_reflns_Friedel_fraction_max 0.996
_reflns_number_gt 4636
_reflns_number_total 5157
_reflns_threshold_expression 'I > 2\s(I)'
_cod_data_source_file d1dt00066g2.cif
_cod_data_source_block jz61_0m_022520_2_a
_cod_depositor_comments 'Adding full bibliography for 7706979--7706982.cif.'
_cod_original_cell_volume 4365.9(4)
_cod_database_code 7706980
_shelx_shelxl_version_number 2018/3
_shelx_space_group_comment
;
The symmetry employed for this shelxl refinement is uniquely defined
by the following loop, which should always be used as a source of
symmetry information in preference to the above space-group names.
They are only intended as comments.
;
_olex2_refinement_description
;
1. Fixed Uiso
 At 1.2 times of:
  All C(H) groups, All C(H,H) groups, All N(H,H) groups
 At 1.5 times of:
  All O(H,H) groups
2. Restrained distances
 O00M-HE
 2.148 with sigma of 0.01
 Cl02-H12
 2.377 with sigma of 0.01
3.a Free rotating group:
 O00E(H8,H), O00F(H9,HA), O00J(H10,HB), O00M(H11,HC), O00Q(H12,HE)
3.b Ternary CH refined with riding coordinates:
 C00B(H00M), C00C(H00N), C00D(H00O), C00G(H00P), C00O(H00Z), C00P(H00)
3.c Secondary CH2 refined with riding coordinates:
 N005(H00A,H00B), N006(H00C,H00D), N007(H00E,H00F), N008(H00G,H00H), N009(H00I,
 H00J), N00A(H00K,H00L), C00H(H00Q,H00R), C00I(H00S,H00T), C00K(H00U,H00V),
 C00L(H00W,H00X), C00N(H00Y,HD), C00R(H1,HF), C00S(H2,HG), C00T(H3,HH), C00U(H4,
 HI), C00V(H5,HJ), C00W(H6,HK), C00X(H7,HL)
;
_olex2_submission_special_instructions 'No special instructions were received'

loop_
_space_group_symop_operation_xyz
'x, y, z'
'-y, x-y, z+1/3'
'-x+y, -x, z+2/3'
'-x, -y, z+1/2'
'y, -x+y, z+5/6'
'x-y, x, z+1/6'

loop_
_atom_site_label
_atom_site_type_symbol
_atom_site_fract_x
_atom_site_fract_y
_atom_site_fract_z
_atom_site_U_iso_or_equiv
_atom_site_adp_type
_atom_site_occupancy
_atom_site_site_symmetry_order
_atom_site_calc_flag
_atom_site_refinement_flags_posn
_atom_site_refinement_flags_adp
_atom_site_refinement_flags_occupancy
_atom_site_disorder_assembly
_atom_site_disorder_group
Cr01 Cr 0.71532(10) 0.37123(10) 0.53724(3) 0.0084(3) Uani 1 1 d . . . . .
Cl02 Cl 0.97525(19) 0.37356(19) 0.39236(7) 0.0266(5) Uani 1 1 d D . . . .
Cl03 Cl 0.4751(2) 0.04666(19) 0.34853(7) 0.0302(5) Uani 1 1 d . . . . .
Cl04 Cl 0.6652(2) 0.5608(2) 0.35793(9) 0.0396(7) Uani 1 1 d . . . . .
N005 N 0.6931(6) 0.4836(6) 0.49493(18) 0.0108(13) Uani 1 1 d . . . . .
H00A H 0.705235 0.462186 0.470048 0.013 Uiso 1 1 calc R U . . .
H00B H 0.613752 0.471782 0.496284 0.013 Uiso 1 1 calc R U . . .
N006 N 0.7682(6) 0.2785(6) 0.57786(18) 0.0107(13) Uani 1 1 d . . . . .
H00C H 0.763165 0.303046 0.603024 0.013 Uiso 1 1 calc R U . . .
H00D H 0.715165 0.193787 0.575998 0.013 Uiso 1 1 calc R U . . .
N007 N 0.8692(6) 0.3850(6) 0.50630(17) 0.0100(12) Uani 1 1 d . . . . .
H00E H 0.847516 0.362180 0.480461 0.012 Uiso 1 1 calc R U . . .
H00F H 0.933834 0.466170 0.506754 0.012 Uiso 1 1 calc R U . . .
N008 N 0.5869(6) 0.2052(6) 0.5088(2) 0.0123(13) Uani 1 1 d . . . . .
H00G H 0.597092 0.214388 0.481926 0.015 Uiso 1 1 calc R U . . .
H00H H 0.599166 0.140863 0.516454 0.015 Uiso 1 1 calc R U . . .
N009 N 0.8183(6) 0.5433(6) 0.56659(19) 0.0139(13) Uani 1 1 d . . . . .
H00I H 0.796413 0.534329 0.592770 0.017 Uiso 1 1 calc R U . . .
H00J H 0.902195 0.570546 0.564884 0.017 Uiso 1 1 calc R U . . .
N00A N 0.5570(6) 0.3335(6) 0.5708(2) 0.0168(14) Uani 1 1 d . . . . .
H00K H 0.577349 0.346162 0.597082 0.020 Uiso 1 1 calc R U . . .
H00L H 0.528263 0.386155 0.563391 0.020 Uiso 1 1 calc R U . . .
C00B C 0.7901(7) 0.6360(7) 0.5475(2) 0.0151(17) Uani 1 1 d . . . . .
H00M H 0.703925 0.616015 0.556059 0.018 Uiso 1 1 calc R U . . .
C00C C 0.7875(7) 0.6180(7) 0.5033(2) 0.0152(16) Uani 1 1 d . . . . .
H00N H 0.872133 0.632607 0.494926 0.018 Uiso 1 1 calc R U . . .
C00D C 0.4568(7) 0.1769(7) 0.5201(2) 0.0140(16) Uani 1 1 d . . . . .
H00O H 0.439176 0.238168 0.505903 0.017 Uiso 1 1 calc R U . . .
O00E O 0.6757(7) 0.3338(6) 0.65155(19) 0.0330(15) Uani 1 1 d G . . . .
H8 H 0.671358 0.401460 0.656018 0.049 Uiso 1 1 d G U . . .
H H 0.598951 0.276741 0.645377 0.049 Uiso 1 1 d G U . . .
O00F O 0.7823(8) 0.4571(7) 0.4173(2) 0.0434(19) Uani 1 1 d G . . . .
H9 H 0.779578 0.507720 0.399643 0.065 Uiso 1 1 d G U . . .
HA H 0.862163 0.487691 0.421863 0.065 Uiso 1 1 d G U . . .
C00G C 0.9101(7) 0.3007(7) 0.5251(2) 0.0123(15) Uani 1 1 d . . . . .
H00P H 0.848995 0.212194 0.516926 0.015 Uiso 1 1 calc R U . . .
C00H C 0.9366(7) 0.2228(7) 0.5912(2) 0.0150(16) Uani 1 1 d . . . . .
H00Q H 0.875035 0.133673 0.585033 0.018 Uiso 1 1 calc R U . . .
H00R H 0.935237 0.234986 0.620288 0.018 Uiso 1 1 calc R U . . .
C00I C 0.3283(7) 0.1708(8) 0.5795(3) 0.0186(17) Uani 1 1 d . . . . .
H00S H 0.330683 0.177123 0.608916 0.022 Uiso 1 1 calc R U . . .
H00T H 0.306770 0.232930 0.568783 0.022 Uiso 1 1 calc R U . . .
O00J O 0.5786(8) -0.0988(7) 0.4645(2) 0.049(2) Uani 1 1 d G . . . .
H10 H 0.629173 -0.018568 0.460679 0.073 Uiso 1 1 d G U . . .
HB H 0.556351 -0.104655 0.489291 0.073 Uiso 1 1 d G U . . .
C00K C 0.2261(8) 0.0187(8) 0.5225(3) 0.027(2) Uani 1 1 d . . . . .
H00U H 0.203716 0.076414 0.508763 0.033 Uiso 1 1 calc R U . . .
H00V H 0.161307 -0.068920 0.515844 0.033 Uiso 1 1 calc R U . . .
C00L C 1.0781(8) 0.2445(8) 0.5341(3) 0.0243(19) Uani 1 1 d . . . . .
H00W H 1.022405 0.156081 0.525676 0.029 Uiso 1 1 calc R U . . .
H00X H 1.165645 0.268530 0.526842 0.029 Uiso 1 1 calc R U . . .
O00M O 0.5722(8) 0.2164(9) 0.4228(2) 0.059(2) Uani 1 1 d DG . . . .
H11 H 0.563236 0.276131 0.433629 0.089 Uiso 1 1 d G U . . .
HC H 0.530102 0.193068 0.400550 0.089 Uiso 1 1 d G U . . .
C00N C 0.8829(8) 0.7709(8) 0.5603(3) 0.0233(19) Uani 1 1 d . . . . .
H00Y H 0.970159 0.790172 0.554787 0.028 Uiso 1 1 calc R U . . .
HD H 0.874885 0.779897 0.589243 0.028 Uiso 1 1 calc R U . . .
C00O C 0.9001(7) 0.3089(7) 0.5694(2) 0.0116(15) Uani 1 1 d . . . . .
H00Z H 0.958811 0.397767 0.577863 0.014 Uiso 1 1 calc R U . . .
C00P C 0.4575(7) 0.2002(7) 0.5639(2) 0.0152(16) Uani 1 1 d . . . . .
H00 H 0.482772 0.144446 0.578133 0.018 Uiso 1 1 calc R U . . .
O00Q O 0.7543(9) 0.1580(7) 0.4429(3) 0.064(3) Uani 1 1 d G . . . .
H12 H 0.820554 0.230521 0.437761 0.095 Uiso 1 1 d DG U . . .
HE H 0.701652 0.147172 0.423908 0.095 Uiso 1 1 d DG U . . .
C00R C 0.3558(7) 0.0441(7) 0.5080(3) 0.0205(18) Uani 1 1 d . . . . .
H1 H 0.374979 -0.018355 0.519882 0.025 Uiso 1 1 calc R U . . .
HF H 0.354936 0.035587 0.478712 0.025 Uiso 1 1 calc R U . . .
C00S C 0.8609(10) 0.8473(8) 0.4933(3) 0.034(2) Uani 1 1 d . . . . .
H2 H 0.946327 0.865421 0.485486 0.040 Uiso 1 1 calc R U . . .
HG H 0.843159 0.907955 0.479293 0.040 Uiso 1 1 calc R U . . .
C00T C 1.0402(7) 0.3301(7) 0.5117(2) 0.0160(16) Uani 1 1 d . . . . .
H3 H 1.102057 0.419599 0.517278 0.019 Uiso 1 1 calc R U . . .
HH H 1.039863 0.315914 0.482723 0.019 Uiso 1 1 calc R U . . .
C00U C 0.2285(8) 0.0384(8) 0.5669(3) 0.027(2) Uani 1 1 d . . . . .
H4 H 0.245131 -0.023645 0.580459 0.032 Uiso 1 1 calc R U . . .
HI H 0.144723 0.022734 0.575675 0.032 Uiso 1 1 calc R U . . .
C00V C 0.7625(9) 0.7110(8) 0.4808(3) 0.0251(19) Uani 1 1 d . . . . .
H5 H 0.676490 0.694648 0.486834 0.030 Uiso 1 1 calc R U . . .
HJ H 0.768192 0.700580 0.451767 0.030 Uiso 1 1 calc R U . . .
C00W C 1.0697(7) 0.2529(8) 0.5783(3) 0.0214(18) Uani 1 1 d . . . . .
H6 H 1.132190 0.338973 0.587262 0.026 Uiso 1 1 calc R U . . .
HK H 1.090415 0.192895 0.591237 0.026 Uiso 1 1 calc R U . . .
C00X C 0.8562(10) 0.8632(8) 0.5377(3) 0.033(2) Uani 1 1 d . . . . .
H7 H 0.771893 0.848785 0.545219 0.039 Uiso 1 1 calc R U . . .
HL H 0.919420 0.950522 0.545247 0.039 Uiso 1 1 calc R U . . .

loop_
_atom_site_aniso_label
_atom_site_aniso_U_11
_atom_site_aniso_U_22
_atom_site_aniso_U_33
_atom_site_aniso_U_23
_atom_site_aniso_U_13
_atom_site_aniso_U_12
Cr01 0.0055(6) 0.0060(6) 0.0142(5) -0.0002(4) 0.0004(5) 0.0034(5)
Cl02 0.0145(10) 0.0195(11) 0.0418(12) 0.0097(9) -0.0012(9) 0.0055(9)
Cl03 0.0238(11) 0.0123(10) 0.0563(15) -0.0006(9) 0.0024(10) 0.0106(9)
Cl04 0.0202(11) 0.0296(12) 0.0759(19) -0.0058(12) -0.0056(11) 0.0175(10)
N005 0.010(3) 0.011(3) 0.013(3) 0.000(2) 0.002(2) 0.006(3)
N006 0.007(3) 0.006(3) 0.018(3) 0.003(2) 0.004(2) 0.002(3)
N007 0.010(3) 0.010(3) 0.012(3) 0.000(2) -0.002(2) 0.007(3)
N008 0.006(3) 0.009(3) 0.021(3) -0.004(3) -0.002(2) 0.004(3)
N009 0.015(3) 0.014(3) 0.019(3) 0.001(3) 0.000(3) 0.012(3)
N00A 0.011(3) 0.016(4) 0.024(4) 0.007(3) 0.007(3) 0.008(3)
C00B 0.011(4) 0.015(4) 0.025(4) -0.009(3) -0.008(3) 0.010(3)
C00C 0.010(4) 0.011(4) 0.024(4) -0.003(3) -0.001(3) 0.004(3)
C00D 0.005(3) 0.008(4) 0.029(4) 0.004(3) -0.001(3) 0.003(3)
O00E 0.046(4) 0.027(3) 0.028(3) 0.002(3) 0.006(3) 0.020(3)
O00F 0.068(5) 0.051(5) 0.029(4) 0.010(3) 0.021(4) 0.043(4)
C00G 0.013(4) 0.010(4) 0.018(4) 0.001(3) 0.002(3) 0.008(3)
C00H 0.011(4) 0.013(4) 0.022(4) 0.001(3) 0.000(3) 0.007(3)
C00I 0.008(4) 0.017(4) 0.030(4) 0.001(3) 0.006(3) 0.006(3)
O00J 0.050(5) 0.036(4) 0.037(4) -0.008(3) 0.008(4) 0.004(4)
C00K 0.009(4) 0.013(4) 0.055(6) 0.003(4) -0.002(4) 0.002(3)
C00L 0.011(4) 0.017(4) 0.048(6) 0.010(4) 0.010(4) 0.010(3)
O00M 0.050(5) 0.066(6) 0.035(4) -0.005(4) 0.003(4) 0.009(5)
C00N 0.028(5) 0.017(4) 0.027(5) -0.004(4) -0.013(4) 0.013(4)
C00O 0.007(4) 0.009(4) 0.016(4) -0.001(3) 0.000(3) 0.002(3)
C00P 0.007(4) 0.013(4) 0.028(4) 0.003(3) 0.004(3) 0.007(3)
O00Q 0.070(6) 0.036(4) 0.052(5) -0.006(4) 0.034(4) 0.002(4)
C00R 0.011(4) 0.008(4) 0.038(5) 0.002(3) -0.005(3) 0.002(3)
C00S 0.042(6) 0.010(4) 0.042(6) 0.002(4) -0.015(5) 0.008(4)
C00T 0.012(4) 0.012(4) 0.025(4) 0.005(3) 0.010(3) 0.006(3)
C00U 0.007(4) 0.016(4) 0.051(6) 0.006(4) 0.007(4) 0.001(3)
C00V 0.025(5) 0.011(4) 0.036(5) -0.002(3) -0.010(4) 0.006(4)
C00W 0.009(4) 0.025(5) 0.033(5) 0.004(4) -0.001(3) 0.011(4)
C00X 0.045(6) 0.007(4) 0.046(6) -0.009(4) -0.020(5) 0.013(4)

loop_
_atom_type_symbol
_atom_type_description
_atom_type_scat_dispersion_real
_atom_type_scat_dispersion_imag
_atom_type_scat_source
C C 0.0033 0.0016 'International Tables Vol C Tables 4.2.6.8 and 6.1.1.4'
H H 0.0000 0.0000 'International Tables Vol C Tables 4.2.6.8 and 6.1.1.4'
Cl Cl 0.1484 0.1585 'International Tables Vol C Tables 4.2.6.8 and 6.1.1.4'
Cr Cr 0.3209 0.6236 'International Tables Vol C Tables 4.2.6.8 and 6.1.1.4'
N N 0.0061 0.0033 'International Tables Vol C Tables 4.2.6.8 and 6.1.1.4'
O O 0.0106 0.0060 'International Tables Vol C Tables 4.2.6.8 and 6.1.1.4'

loop_
_geom_angle_atom_site_label_1
_geom_angle_atom_site_label_2
_geom_angle_atom_site_label_3
_geom_angle
_geom_angle_site_symmetry_1
_geom_angle_site_symmetry_3
_geom_angle_publ_flag
N006 Cr01 N005 170.8(2) . . ?
N006 Cr01 N007 81.7(2) . . ?
N006 Cr01 N008 93.3(3) . . ?
N006 Cr01 N009 92.6(2) . . ?
N006 Cr01 N00A 91.9(2) . . ?
N007 Cr01 N005 91.0(2) . . ?
N007 Cr01 N009 95.1(2) . . ?
N007 Cr01 N00A 172.2(2) . . ?
N008 Cr01 N005 92.7(3) . . ?
N008 Cr01 N007 93.5(2) . . ?
N008 Cr01 N009 170.2(2) . . ?
N008 Cr01 N00A 82.4(3) . . ?
N009 Cr01 N005 82.4(2) . . ?
N009 Cr01 N00A 89.6(3) . . ?
N00A Cr01 N005 95.8(2) . . ?
Cr01 N005 H00A 110.0 . . ?
Cr01 N005 H00B 110.0 . . ?
H00A N005 H00B 108.4 . . ?
C00C N005 Cr01 108.4(5) . . ?
C00C N005 H00A 110.0 . . ?
C00C N005 H00B 110.0 . . ?
Cr01 N006 H00C 109.8 . . ?
Cr01 N006 H00D 109.8 . . ?
H00C N006 H00D 108.2 . . ?
C00O N006 Cr01 109.5(4) . . ?
C00O N006 H00C 109.8 . . ?
C00O N006 H00D 109.8 . . ?
Cr01 N007 H00E 109.8 . . ?
Cr01 N007 H00F 109.8 . . ?
H00E N007 H00F 108.2 . . ?
C00G N007 Cr01 109.6(4) . . ?
C00G N007 H00E 109.8 . . ?
C00G N007 H00F 109.8 . . ?
Cr01 N008 H00G 110.1 . . ?
Cr01 N008 H00H 110.1 . . ?
H00G N008 H00H 108.5 . . ?
C00D N008 Cr01 107.8(4) . . ?
C00D N008 H00G 110.1 . . ?
C00D N008 H00H 110.1 . . ?
Cr01 N009 H00I 110.0 . . ?
Cr01 N009 H00J 110.0 . . ?
H00I N009 H00J 108.4 . . ?
C00B N009 Cr01 108.3(5) . . ?
C00B N009 H00I 110.0 . . ?
C00B N009 H00J 110.0 . . ?
Cr01 N00A H00K 110.0 . . ?
Cr01 N00A H00L 110.0 . . ?
H00K N00A H00L 108.3 . . ?
C00P N00A Cr01 108.6(5) . . ?
C00P N00A H00K 110.0 . . ?
C00P N00A H00L 110.0 . . ?
N009 C00B H00M 107.9 . . ?
N009 C00B C00C 108.2(6) . . ?
N009 C00B C00N 111.9(6) . . ?
C00C C00B H00M 107.9 . . ?
C00C C00B C00N 112.8(7) . . ?
C00N C00B H00M 107.9 . . ?
N005 C00C C00B 107.2(6) . . ?
N005 C00C H00N 107.9 . . ?
N005 C00C C00V 113.5(6) . . ?
C00B C00C H00N 107.9 . . ?
C00B C00C C00V 112.3(7) . . ?
C00V C00C H00N 107.9 . . ?
N008 C00D H00O 108.0 . . ?
N008 C00D C00R 112.4(6) . . ?
C00P C00D N008 107.5(6) . . ?
C00P C00D H00O 108.0 . . ?
C00P C00D C00R 112.9(7) . . ?
C00R C00D H00O 108.0 . . ?
H8 O00E H 104.4 . . ?
H9 O00F HA 104.4 . . ?
N007 C00G H00P 107.7 . . ?
N007 C00G C00O 107.8(6) . . ?
N007 C00G C00T 112.7(6) . . ?
C00O C00G H00P 107.7 . . ?
C00O C00G C00T 112.9(6) . . ?
C00T C00G H00P 107.7 . . ?
H00Q C00H H00R 108.2 . . ?
C00O C00H H00Q 109.7 . . ?
C00O C00H H00R 109.7 . . ?
C00O C00H C00W 109.9(6) . . ?
C00W C00H H00Q 109.7 . . ?
C00W C00H H00R 109.7 . . ?
H00S C00I H00T 108.2 . . ?
C00P C00I H00S 109.7 . . ?
C00P C00I H00T 109.7 . . ?
C00U C00I H00S 109.7 . . ?
C00U C00I H00T 109.7 . . ?
C00U C00I C00P 109.9(7) . . ?
H10 O00J HB 104.5 . . ?
H00U C00K H00V 108.2 . . ?
C00R C00K H00U 109.6 . . ?
C00R C00K H00V 109.6 . . ?
C00U C00K H00U 109.6 . . ?
C00U C00K H00V 109.6 . . ?
C00U C00K C00R 110.1(7) . . ?
H00W C00L H00X 107.8 . . ?
C00T C00L H00W 109.1 . . ?
C00T C00L H00X 109.1 . . ?
C00W C00L H00W 109.1 . . ?
C00W C00L H00X 109.1 . . ?
C00W C00L C00T 112.5(7) . . ?
H11 O00M HC 109.4 . . ?
C00B C00N H00Y 109.7 . . ?
C00B C00N HD 109.7 . . ?
C00B C00N C00X 110.0(7) . . ?
H00Y C00N HD 108.2 . . ?
C00X C00N H00Y 109.7 . . ?
C00X C00N HD 109.7 . . ?
N006 C00O C00G 106.7(6) . . ?
N006 C00O C00H 113.0(6) . . ?
N006 C00O H00Z 108.5 . . ?
C00G C00O C00H 111.6(6) . . ?
C00G C00O H00Z 108.5 . . ?
C00H C00O H00Z 108.5 . . ?
N00A C00P C00D 106.5(6) . . ?
N00A C00P C00I 112.8(6) . . ?
N00A C00P H00 108.2 . . ?
C00D C00P C00I 112.6(6) . . ?
C00D C00P H00 108.2 . . ?
C00I C00P H00 108.2 . . ?
H12 O00Q HE 104.5 . . ?
C00D C00R C00K 109.7(7) . . ?
C00D C00R H1 109.7 . . ?
C00D C00R HF 109.7 . . ?
C00K C00R H1 109.7 . . ?
C00K C00R HF 109.7 . . ?
H1 C00R HF 108.2 . . ?
H2 C00S HG 108.1 . . ?
C00V C00S H2 109.6 . . ?
C00V C00S HG 109.6 . . ?
C00X C00S H2 109.6 . . ?
C00X C00S HG 109.6 . . ?
C00X C00S C00V 110.3(8) . . ?
C00G C00T C00L 109.4(6) . . ?
C00G C00T H3 109.8 . . ?
C00G C00T HH 109.8 . . ?
C00L C00T H3 109.8 . . ?
C00L C00T HH 109.8 . . ?
H3 C00T HH 108.2 . . ?
C00I C00U H4 109.1 . . ?
C00I C00U HI 109.1 . . ?
C00K C00U C00I 112.7(7) . . ?
C00K C00U H4 109.1 . . ?
C00K C00U HI 109.1 . . ?
H4 C00U HI 107.8 . . ?
C00C C00V C00S 109.5(7) . . ?
C00C C00V H5 109.8 . . ?
C00C C00V HJ 109.8 . . ?
C00S C00V H5 109.8 . . ?
C00S C00V HJ 109.8 . . ?
H5 C00V HJ 108.2 . . ?
C00H C00W H6 109.4 . . ?
C00H C00W HK 109.4 . . ?
C00L C00W C00H 111.3(7) . . ?
C00L C00W H6 109.4 . . ?
C00L C00W HK 109.4 . . ?
H6 C00W HK 108.0 . . ?
C00N C00X H7 109.4 . . ?
C00N C00X HL 109.4 . . ?
C00S C00X C00N 111.1(8) . . ?
C00S C00X H7 109.4 . . ?
C00S C00X HL 109.4 . . ?
H7 C00X HL 108.0 . . ?

loop_
_geom_bond_atom_site_label_1
_geom_bond_atom_site_label_2
_geom_bond_distance
_geom_bond_site_symmetry_2
_geom_bond_publ_flag
Cr01 N005 2.088(6) . ?
Cr01 N006 2.076(6) . ?
Cr01 N007 2.084(6) . ?
Cr01 N008 2.080(6) . ?
Cr01 N009 2.085(7) . ?
Cr01 N00A 2.086(6) . ?
N005 H00A 0.9100 . ?
N005 H00B 0.9100 . ?
N005 C00C 1.491(10) . ?
N006 H00C 0.9100 . ?
N006 H00D 0.9100 . ?
N006 C00O 1.493(9) . ?
N007 H00E 0.9100 . ?
N007 H00F 0.9100 . ?
N007 C00G 1.496(9) . ?
N008 H00G 0.9100 . ?
N008 H00H 0.9100 . ?
N008 C00D 1.500(9) . ?
N009 H00I 0.9100 . ?
N009 H00J 0.9100 . ?
N009 C00B 1.488(10) . ?
N00A H00K 0.9100 . ?
N00A H00L 0.9100 . ?
N00A C00P 1.488(10) . ?
C00B H00M 1.0000 . ?
C00B C00C 1.500(11) . ?
C00B C00N 1.526(11) . ?
C00C H00N 1.0000 . ?
C00C C00V 1.520(11) . ?
C00D H00O 1.0000 . ?
C00D C00P 1.500(11) . ?
C00D C00R 1.526(11) . ?
O00E H8 0.8703 . ?
O00E H 0.8707 . ?
O00F H9 0.8709 . ?
O00F HA 0.8689 . ?
C00G H00P 1.0000 . ?
C00G C00O 1.500(11) . ?
C00G C00T 1.516(10) . ?
C00H H00Q 0.9900 . ?
C00H H00R 0.9900 . ?
C00H C00O 1.524(10) . ?
C00H C00W 1.542(10) . ?
C00I H00S 0.9900 . ?
C00I H00T 0.9900 . ?
C00I C00P 1.529(10) . ?
C00I C00U 1.523(12) . ?
O00J H10 0.8699 . ?
O00J HB 0.8697 . ?
C00K H00U 0.9900 . ?
C00K H00V 0.9900 . ?
C00K C00R 1.536(12) . ?
C00K C00U 1.512(14) . ?
C00L H00W 0.9900 . ?
C00L H00X 0.9900 . ?
C00L C00T 1.539(11) . ?
C00L C00W 1.495(13) . ?
O00M H11 0.8724 . ?
O00M HC 0.8703 . ?
C00N H00Y 0.9900 . ?
C00N HD 0.9900 . ?
C00N C00X 1.526(12) . ?
C00O H00Z 1.0000 . ?
C00P H00 1.0000 . ?
O00Q H12 0.8698 . ?
O00Q HE 0.8699 . ?
C00R H1 0.9900 . ?
C00R HF 0.9900 . ?
C00S H2 0.9900 . ?
C00S HG 0.9900 . ?
C00S C00V 1.550(12) . ?
C00S C00X 1.511(14) . ?
C00T H3 0.9900 . ?
C00T HH 0.9900 . ?
C00U H4 0.9900 . ?
C00U HI 0.9900 . ?
C00V H5 0.9900 . ?
C00V HJ 0.9900 . ?
C00W H6 0.9900 . ?
C00W HK 0.9900 . ?
C00X H7 0.9900 . ?
C00X HL 0.9900 . ?

loop_
_geom_torsion_atom_site_label_1
_geom_torsion_atom_site_label_2
_geom_torsion_atom_site_label_3
_geom_torsion_atom_site_label_4
_geom_torsion
_geom_torsion_site_symmetry_1
_geom_torsion_site_symmetry_2
_geom_torsion_site_symmetry_3
_geom_torsion_site_symmetry_4
_geom_torsion_publ_flag
Cr01 N005 C00C C00B -42.2(6) . . . . ?
Cr01 N005 C00C C00V -166.9(6) . . . . ?
Cr01 N006 C00O C00G -43.8(6) . . . . ?
Cr01 N006 C00O C00H -166.8(5) . . . . ?
Cr01 N007 C00G C00O -39.4(6) . . . . ?
Cr01 N007 C00G C00T -164.8(5) . . . . ?
Cr01 N008 C00D C00P -43.4(6) . . . . ?
Cr01 N008 C00D C00R -168.2(5) . . . . ?
Cr01 N009 C00B C00C -41.8(7) . . . . ?
Cr01 N009 C00B C00N -166.7(5) . . . . ?
Cr01 N00A C00P C00D -43.1(6) . . . . ?
Cr01 N00A C00P C00I -167.2(5) . . . . ?
N005 C00C C00V C00S 176.8(7) . . . . ?
N007 C00G C00O N006 54.5(7) . . . . ?
N007 C00G C00O C00H 178.4(6) . . . . ?
N007 C00G C00T C00L 176.9(6) . . . . ?
N008 C00D C00P N00A 57.5(7) . . . . ?
N008 C00D C00P C00I -178.3(6) . . . . ?
N008 C00D C00R C00K 176.9(7) . . . . ?
N009 C00B C00C N005 56.0(8) . . . . ?
N009 C00B C00C C00V -178.6(6) . . . . ?
N009 C00B C00N C00X 175.9(7) . . . . ?
C00B C00C C00V C00S 55.0(10) . . . . ?
C00B C00N C00X C00S -56.3(11) . . . . ?
C00C C00B C00N C00X 53.6(10) . . . . ?
C00N C00B C00C N005 -179.6(6) . . . . ?
C00N C00B C00C C00V -54.2(9) . . . . ?
C00O C00G C00T C00L 54.4(9) . . . . ?
C00O C00H C00W C00L -55.3(9) . . . . ?
C00P C00D C00R C00K 55.2(9) . . . . ?
C00P C00I C00U C00K -55.1(9) . . . . ?
C00R C00D C00P N00A -178.1(6) . . . . ?
C00R C00D C00P C00I -53.9(8) . . . . ?
C00R C00K C00U C00I 58.0(9) . . . . ?
C00T C00G C00O N006 179.7(6) . . . . ?
C00T C00G C00O C00H -56.4(8) . . . . ?
C00T C00L C00W C00H 56.0(9) . . . . ?
C00U C00I C00P N00A 172.9(7) . . . . ?
C00U C00I C00P C00D 52.2(9) . . . . ?
C00U C00K C00R C00D -56.4(9) . . . . ?
C00V C00S C00X C00N 59.1(11) . . . . ?
C00W C00H C00O N006 175.4(6) . . . . ?
C00W C00H C00O C00G 55.2(8) . . . . ?
C00W C00L C00T C00G -54.4(9) . . . . ?
C00X C00S C00V C00C -57.5(11) . . . . ?
